data_7035238
loop_
_publ_author_name
'Yang, Ya-Xiu'
'Li, Yongxin'
'Ganguly, Rakesh'
'So, Cheuk-Wai'

_publ_section_title
;
 Instability of metal 1,3-benzodi(thiophosphinoyl)methandiide complexes:
 formation of hafnium, tin and zirconium complexes of
 1,3-benzodi(thiophosphinoyl)thioketone dianionic ligand
 [1,3-C6H4(PhPS)2CS](2.).
;
_journal_issue 28
_journal_name_full 'Dalton transactions (Cambridge, England : 2003)'
_journal_page_first 12633
_journal_page_last 12639
_journal_paper_doi 10.1039/c5dt01212k
_journal_volume 44
_journal_year 2015
_chemical_formula_sum 'C38 H28 P4 S6 Zr'
_chemical_formula_weight 892.06
_space_group_crystal_system monoclinic
_space_group_IT_number 14
_space_group_name_Hall '-P 2ybc'
_space_group_name_H-M_alt 'P 1 21/c 1'
_symmetry_space_group_name_Hall '-P 2ybc'
_symmetry_space_group_name_H-M 'P 1 21/c 1'
_atom_sites_solution_hydrogens geom
_audit_creation_method SHELXL-2014/7
_audit_update_record
;
2015-05-18 deposited with the CCDC.
2015-05-26 downloaded from the CCDC.
;
_cell_angle_alpha 90
_cell_angle_beta 112.891(6)
_cell_angle_gamma 90
_cell_formula_units_Z 4
_cell_length_a 12.6708(13)
_cell_length_b 20.4641(17)
_cell_length_c 15.6111(15)
_cell_measurement_reflns_used 1562
_cell_measurement_temperature 103(2)
_cell_measurement_theta_max 18.74
_cell_measurement_theta_min 2.44
_cell_volume 3729.1(6)
_computing_cell_refinement 'Bruker SAINT'
_computing_data_collection 'Bruker APEX2'
_computing_data_reduction 'Bruker SAINT'
_computing_molecular_graphics 'Bruker SHELXTL'
_computing_publication_material 'Bruker SHELXTL'
_computing_structure_refinement 'SHELXL-2014/7 (Sheldrick, 2014)'
_computing_structure_solution 'SHELXS-97 (Sheldrick, 2008)'
_diffrn_ambient_temperature 103(2)
_diffrn_measured_fraction_theta_full 0.999
_diffrn_measured_fraction_theta_max 0.998
_diffrn_measurement_device_type 'Bruker APEX-II CCD'
_diffrn_measurement_method '\f and \w scans'
_diffrn_radiation_type MoK\a
_diffrn_radiation_wavelength 0.71073
_diffrn_reflns_av_R_equivalents 0.1714
_diffrn_reflns_av_unetI/netI 0.2287
_diffrn_reflns_laue_measured_fraction_full 0.999
_diffrn_reflns_laue_measured_fraction_max 0.998
_diffrn_reflns_limit_h_max 17
_diffrn_reflns_limit_h_min -17
_diffrn_reflns_limit_k_max 23
_diffrn_reflns_limit_k_min -28
_diffrn_reflns_limit_l_max 21
_diffrn_reflns_limit_l_min -19
_diffrn_reflns_number 39502
_diffrn_reflns_point_group_measured_fraction_full 0.999
_diffrn_reflns_point_group_measured_fraction_max 0.998
_diffrn_reflns_theta_full 25.242
_diffrn_reflns_theta_max 29.596
_diffrn_reflns_theta_min 2.647
_exptl_absorpt_coefficient_mu 0.832
_exptl_absorpt_correction_T_max 0.7459
_exptl_absorpt_correction_T_min 0.6084
_exptl_absorpt_correction_type multi-scan
_exptl_absorpt_process_details sadabs
_exptl_crystal_colour colourless
_exptl_crystal_density_diffrn 1.589
_exptl_crystal_description block
_exptl_crystal_F_000 1808
_exptl_crystal_size_max 0.040
_exptl_crystal_size_mid 0.020
_exptl_crystal_size_min 0.020
_refine_diff_density_max 0.749
_refine_diff_density_min -0.724
_refine_diff_density_rms 0.156
_refine_ls_extinction_method none
_refine_ls_goodness_of_fit_ref 0.938
_refine_ls_hydrogen_treatment constr
_refine_ls_matrix_type full
_refine_ls_number_parameters 442
_refine_ls_number_reflns 10454
_refine_ls_number_restraints 0
_refine_ls_restrained_S_all 0.938
_refine_ls_R_factor_all 0.1904
_refine_ls_R_factor_gt 0.0663
_refine_ls_shift/su_max 0.000
_refine_ls_shift/su_mean 0.000
_refine_ls_structure_factor_coef Fsqd
_refine_ls_weighting_details 'w=1/[\s^2^(Fo^2^)+(0.0293P)^2^] where P=(Fo^2^+2Fc^2^)/3'
_refine_ls_weighting_scheme calc
_refine_ls_wR_factor_gt 0.0953
_refine_ls_wR_factor_ref 0.1281
_reflns_Friedel_coverage 0.000
_reflns_number_gt 4633
_reflns_number_total 10454
_reflns_threshold_expression 'I > 2\s(I)'
_cod_data_source_file c5dt01212k2.cif
_cod_data_source_block scw675
_cod_depositor_comments 'Adding full bibliography for 7035237--7035241.cif.'
_cod_database_code 7035238
_shelx_shelxl_version_number 2014/7
_shelx_space_group_comment
; 
The symmetry employed for this shelxl refinement is uniquely defined 
by the following loop, which should always be used as a source of 
symmetry information in preference to the above space-group names. 
They are only intended as comments. 
;
_shelx_estimated_absorpt_t_min 0.967
_shelx_estimated_absorpt_t_max 0.984

loop_
_space_group_symop_operation_xyz
'x, y, z'
'-x, y+1/2, -z+1/2'
'-x, -y, -z'
'x, -y-1/2, z-1/2'

loop_
_atom_site_label
_atom_site_type_symbol
_atom_site_fract_x
_atom_site_fract_y
_atom_site_fract_z
_atom_site_U_iso_or_equiv
_atom_site_adp_type
_atom_site_occupancy
_atom_site_site_symmetry_order
_atom_site_calc_flag
_atom_site_refinement_flags_posn
_atom_site_refinement_flags_adp
Zr1 Zr 0.28061(5) 0.32428(2) 0.23943(4) 0.01836(14) Uani 1 1 d . .
C1 C 0.0890(4) 0.3386(2) 0.2371(3) 0.0181(12) Uani 1 1 d . .
C2 C -0.0191(5) 0.2402(3) 0.3228(4) 0.0209(13) Uani 1 1 d . .
C3 C -0.0109(5) 0.1812(3) 0.3689(4) 0.0308(15) Uani 1 1 d . .
H3 H 0.0616 0.1615 0.4016 0.037 Uiso 1 1 calc R U
C4 C -0.1111(5) 0.1512(3) 0.3663(4) 0.0373(16) Uani 1 1 d . .
H4 H -0.1065 0.1107 0.3973 0.045 Uiso 1 1 calc R U
C5 C -0.2157(5) 0.1793(3) 0.3197(4) 0.0352(16) Uani 1 1 d . .
H5 H -0.2832 0.1586 0.3190 0.042 Uiso 1 1 calc R U
C6 C -0.2233(5) 0.2375(3) 0.2738(4) 0.0379(17) Uani 1 1 d . .
H6 H -0.2960 0.2568 0.2405 0.045 Uiso 1 1 calc R U
C7 C -0.1256(5) 0.2678(3) 0.2763(4) 0.0302(15) Uani 1 1 d . .
H7 H -0.1314 0.3085 0.2455 0.036 Uiso 1 1 calc R U
C8 C 0.1421(4) 0.3424(2) 0.4207(4) 0.0196(13) Uani 1 1 d . .
C9 C 0.1697(4) 0.3267(3) 0.5130(3) 0.0207(12) Uani 1 1 d . .
H9 H 0.1737 0.2822 0.5315 0.025 Uiso 1 1 calc R U
C10 C 0.1912(5) 0.3758(3) 0.5778(4) 0.0287(14) Uani 1 1 d . .
H10 H 0.2091 0.3651 0.6412 0.034 Uiso 1 1 calc R U
C11 C 0.1870(5) 0.4407(3) 0.5512(4) 0.0290(14) Uani 1 1 d . .
H11 H 0.2015 0.4742 0.5965 0.035 Uiso 1 1 calc R U
C12 C 0.1619(5) 0.4574(3) 0.4592(4) 0.0232(13) Uani 1 1 d . .
H12 H 0.1610 0.5019 0.4417 0.028 Uiso 1 1 calc R U
C13 C 0.1381(4) 0.4081(3) 0.3926(4) 0.0206(13) Uani 1 1 d . .
C14 C -0.0136(5) 0.4730(2) 0.2197(4) 0.0237(13) Uani 1 1 d . .
C15 C -0.0410(5) 0.4914(3) 0.1262(4) 0.0307(15) Uani 1 1 d . .
H15 H 0.0074 0.4788 0.0955 0.037 Uiso 1 1 calc R U
C16 C -0.1379(5) 0.5277(3) 0.0798(4) 0.0345(16) Uani 1 1 d . .
H16 H -0.1569 0.5395 0.0167 0.041 Uiso 1 1 calc R U
C17 C -0.2087(5) 0.5473(3) 0.1248(4) 0.0317(15) Uani 1 1 d . .
H17 H -0.2756 0.5723 0.0924 0.038 Uiso 1 1 calc R U
C18 C -0.1813(5) 0.5302(3) 0.2166(4) 0.0293(15) Uani 1 1 d . .
H18 H -0.2278 0.5445 0.2482 0.035 Uiso 1 1 calc R U
C19 C -0.0837(5) 0.4913(3) 0.2630(4) 0.0305(15) Uani 1 1 d . .
H19 H -0.0668 0.4777 0.3252 0.037 Uiso 1 1 calc R U
C20 C 0.4820(4) 0.3351(2) 0.2623(4) 0.0194(12) Uani 1 1 d . .
C21 C 0.6673(4) 0.3782(2) 0.4441(4) 0.0178(12) Uani 1 1 d . .
C22 C 0.6946(5) 0.3777(3) 0.5398(4) 0.0298(15) Uani 1 1 d . .
H22 H 0.6361 0.3834 0.5630 0.036 Uiso 1 1 calc R U
C23 C 0.8079(5) 0.3688(3) 0.6011(4) 0.0328(16) Uani 1 1 d . .
H23 H 0.8263 0.3684 0.6662 0.039 Uiso 1 1 calc R U
C24 C 0.8934(5) 0.3606(3) 0.5684(5) 0.0386(17) Uani 1 1 d . .
H24 H 0.9705 0.3544 0.6106 0.046 Uiso 1 1 calc R U
C25 C 0.8663(5) 0.3614(3) 0.4731(5) 0.0452(18) Uani 1 1 d . .
H25 H 0.9248 0.3561 0.4499 0.054 Uiso 1 1 calc R U
C26 C 0.7536(5) 0.3700(3) 0.4122(4) 0.0349(16) Uani 1 1 d . .
H26 H 0.7355 0.3703 0.3471 0.042 Uiso 1 1 calc R U
C27 C 0.5103(4) 0.4621(2) 0.3014(4) 0.0190(12) Uani 1 1 d . .
C28 C 0.5291(5) 0.5225(2) 0.3444(4) 0.0261(14) Uani 1 1 d . .
H28 H 0.5494 0.5255 0.4096 0.031 Uiso 1 1 calc R U
C29 C 0.5182(5) 0.5789(2) 0.2918(4) 0.0257(14) Uani 1 1 d . .
H29 H 0.5306 0.6204 0.3214 0.031 Uiso 1 1 calc R U
C30 C 0.4900(5) 0.5752(3) 0.1978(4) 0.0280(14) Uani 1 1 d . .
H30 H 0.4834 0.6141 0.1628 0.034 Uiso 1 1 calc R U
C31 C 0.4711(5) 0.5152(2) 0.1538(4) 0.0253(14) Uani 1 1 d . .
H31 H 0.4505 0.5129 0.0885 0.030 Uiso 1 1 calc R U
C32 C 0.4822(4) 0.4582(2) 0.2050(4) 0.0196(12) Uani 1 1 d . .
C33 C 0.5508(5) 0.3585(2) 0.1013(4) 0.0204(13) Uani 1 1 d . .
C34 C 0.6534(5) 0.3914(3) 0.1258(4) 0.0294(15) Uani 1 1 d . .
H34 H 0.6706 0.4268 0.1685 0.035 Uiso 1 1 calc R U
C35 C 0.7314(5) 0.3730(3) 0.0881(4) 0.0385(17) Uani 1 1 d . .
H35 H 0.8012 0.3964 0.1040 0.046 Uiso 1 1 calc R U
C36 C 0.7078(5) 0.3202(3) 0.0268(4) 0.0319(15) Uani 1 1 d . .
H36 H 0.7620 0.3066 0.0021 0.038 Uiso 1 1 calc R U
C37 C 0.6053(5) 0.2882(3) 0.0029(4) 0.0296(15) Uani 1 1 d . .
H37 H 0.5882 0.2527 -0.0395 0.036 Uiso 1 1 calc R U
C38 C 0.5267(5) 0.3065(3) 0.0392(4) 0.0259(14) Uani 1 1 d . .
H38 H 0.4561 0.2837 0.0219 0.031 Uiso 1 1 calc R U
P1 P 0.10721(12) 0.28308(7) 0.32683(10) 0.0193(3) Uani 1 1 d . .
P2 P 0.10851(12) 0.42028(7) 0.27076(10) 0.0199(3) Uani 1 1 d . .
P3 P 0.52092(12) 0.38439(7) 0.36065(10) 0.0193(3) Uani 1 1 d . .
P4 P 0.45563(13) 0.37603(7) 0.15820(10) 0.0208(3) Uani 1 1 d . .
S1 S 0.07514(12) 0.31219(7) 0.12641(10) 0.0233(3) Uani 1 1 d . .
S2 S 0.23423(12) 0.22330(6) 0.33281(10) 0.0229(3) Uani 1 1 d . .
S3 S 0.23377(12) 0.45525(7) 0.23577(10) 0.0246(3) Uani 1 1 d . .
S4 S 0.44814(12) 0.25106(6) 0.26114(10) 0.0233(3) Uani 1 1 d . .
S5 S 0.41135(12) 0.36639(6) 0.42141(10) 0.0219(3) Uani 1 1 d . .
S6 S 0.29464(12) 0.35353(7) 0.07620(10) 0.0256(4) Uani 1 1 d . .

loop_
_atom_site_aniso_label
_atom_site_aniso_U_11
_atom_site_aniso_U_22
_atom_site_aniso_U_33
_atom_site_aniso_U_23
_atom_site_aniso_U_13
_atom_site_aniso_U_12
Zr1 0.0207(3) 0.0139(3) 0.0200(3) 0.0010(2) 0.0073(2) 0.0005(2)
C1 0.017(3) 0.016(3) 0.019(3) 0.001(2) 0.005(2) 0.005(2)
C2 0.026(3) 0.021(3) 0.018(3) -0.004(2) 0.011(3) -0.001(2)
C3 0.017(3) 0.032(4) 0.034(4) 0.010(3) -0.001(3) -0.004(3)
C4 0.038(4) 0.039(4) 0.036(4) 0.013(3) 0.016(3) -0.012(3)
C5 0.033(4) 0.047(4) 0.031(4) -0.009(3) 0.019(3) -0.014(3)
C6 0.025(3) 0.036(4) 0.053(5) -0.008(3) 0.015(3) -0.009(3)
C7 0.028(3) 0.016(3) 0.043(4) 0.001(3) 0.011(3) 0.001(3)
C8 0.017(3) 0.017(3) 0.024(3) -0.001(2) 0.007(3) 0.003(2)
C9 0.022(3) 0.020(3) 0.018(3) 0.005(3) 0.006(2) 0.000(2)
C10 0.030(4) 0.033(4) 0.023(3) -0.001(3) 0.010(3) -0.004(3)
C11 0.027(3) 0.029(4) 0.030(4) -0.009(3) 0.010(3) -0.004(3)
C12 0.028(3) 0.014(3) 0.028(3) 0.000(3) 0.011(3) 0.001(2)
C13 0.013(3) 0.021(3) 0.028(3) -0.003(3) 0.008(3) -0.001(2)
C14 0.027(3) 0.013(3) 0.029(3) 0.001(3) 0.008(3) 0.004(2)
C15 0.030(4) 0.028(4) 0.036(4) 0.010(3) 0.014(3) 0.007(3)
C16 0.039(4) 0.031(4) 0.033(4) 0.009(3) 0.013(3) 0.004(3)
C17 0.033(4) 0.022(3) 0.039(4) 0.005(3) 0.013(3) 0.007(3)
C18 0.028(4) 0.028(4) 0.028(4) -0.009(3) 0.006(3) 0.000(3)
C19 0.032(4) 0.024(3) 0.030(4) -0.004(3) 0.007(3) -0.004(3)
C20 0.025(3) 0.014(3) 0.021(3) 0.005(2) 0.012(3) 0.003(2)
C21 0.015(3) 0.011(3) 0.028(3) 0.004(2) 0.009(3) -0.001(2)
C22 0.025(3) 0.037(4) 0.030(4) 0.008(3) 0.013(3) -0.005(3)
C23 0.031(4) 0.040(4) 0.021(3) 0.008(3) 0.003(3) -0.015(3)
C24 0.027(4) 0.035(4) 0.046(4) 0.011(3) 0.004(3) 0.000(3)
C25 0.027(4) 0.061(5) 0.048(5) -0.007(4) 0.015(4) 0.003(3)
C26 0.025(3) 0.047(4) 0.030(4) 0.001(3) 0.007(3) 0.012(3)
C27 0.018(3) 0.014(3) 0.025(3) 0.007(3) 0.009(3) 0.003(2)
C28 0.027(3) 0.020(3) 0.033(4) -0.005(3) 0.013(3) -0.002(3)
C29 0.030(3) 0.006(3) 0.040(4) 0.001(3) 0.012(3) 0.002(2)
C30 0.026(3) 0.017(3) 0.038(4) 0.004(3) 0.009(3) -0.005(3)
C31 0.025(3) 0.021(3) 0.028(3) 0.008(3) 0.009(3) -0.005(3)
C32 0.019(3) 0.010(3) 0.031(3) 0.004(3) 0.010(3) 0.000(2)
C33 0.024(3) 0.015(3) 0.021(3) 0.006(2) 0.007(3) 0.002(2)
C34 0.035(4) 0.028(3) 0.029(4) -0.009(3) 0.017(3) -0.005(3)
C35 0.028(4) 0.046(4) 0.045(4) -0.008(3) 0.019(3) -0.020(3)
C36 0.034(4) 0.040(4) 0.025(3) 0.001(3) 0.016(3) 0.004(3)
C37 0.039(4) 0.026(3) 0.022(3) -0.008(3) 0.009(3) 0.001(3)
C38 0.024(3) 0.026(3) 0.026(3) -0.005(3) 0.009(3) -0.006(3)
P1 0.0196(8) 0.0159(8) 0.0217(8) 0.0007(7) 0.0072(7) -0.0001(6)
P2 0.0182(8) 0.0159(8) 0.0242(8) 0.0014(7) 0.0067(7) 0.0005(6)
P3 0.0200(8) 0.0147(8) 0.0227(8) 0.0027(6) 0.0080(7) 0.0013(6)
P4 0.0240(8) 0.0159(8) 0.0210(8) 0.0019(6) 0.0072(7) 0.0000(6)
S1 0.0239(8) 0.0236(8) 0.0212(8) -0.0020(6) 0.0074(6) -0.0009(6)
S2 0.0230(8) 0.0162(8) 0.0311(9) 0.0040(7) 0.0122(7) 0.0019(6)
S3 0.0233(8) 0.0199(8) 0.0308(9) 0.0046(7) 0.0108(7) 0.0014(6)
S4 0.0281(8) 0.0128(7) 0.0297(9) 0.0022(6) 0.0120(7) 0.0020(6)
S5 0.0205(8) 0.0215(8) 0.0241(8) 0.0018(6) 0.0092(6) 0.0007(6)
S6 0.0230(8) 0.0271(8) 0.0240(8) 0.0035(7) 0.0062(7) -0.0005(6)

loop_
_atom_type_symbol
_atom_type_description
_atom_type_scat_dispersion_real
_atom_type_scat_dispersion_imag
_atom_type_scat_source
C C 0.0033 0.0016 'International Tables Vol C Tables 4.2.6.8 and 6.1.1.4'
H H 0.0000 0.0000 'International Tables Vol C Tables 4.2.6.8 and 6.1.1.4'
P P 0.1023 0.0942 'International Tables Vol C Tables 4.2.6.8 and 6.1.1.4'
S S 0.1246 0.1234 'International Tables Vol C Tables 4.2.6.8 and 6.1.1.4'
Zr Zr -2.9673 0.5597 'International Tables Vol C Tables 4.2.6.8 and 6.1.1.4'

loop_
_geom_angle_atom_site_label_1
_geom_angle_atom_site_label_2
_geom_angle_atom_site_label_3
_geom_angle
C1 Zr1 C20 166.01(16)
C1 Zr1 S4 149.40(12)
C20 Zr1 S4 41.84(12)
C1 Zr1 S1 41.37(12)
C20 Zr1 S1 147.62(13)
S4 Zr1 S1 128.56(5)
C1 Zr1 S6 113.11(12)
C20 Zr1 S6 70.64(12)
S4 Zr1 S6 84.07(5)
S1 Zr1 S6 77.88(5)
C1 Zr1 S2 71.18(12)
C20 Zr1 S2 114.89(12)
S4 Zr1 S2 79.75(5)
S1 Zr1 S2 85.48(5)
S6 Zr1 S2 141.63(5)
C1 Zr1 S3 71.02(12)
C20 Zr1 S3 96.88(12)
S4 Zr1 S3 138.68(5)
S1 Zr1 S3 85.71(5)
S6 Zr1 S3 81.73(5)
S2 Zr1 S3 131.57(5)
C1 Zr1 S5 99.82(12)
C20 Zr1 S5 69.71(12)
S4 Zr1 S5 84.93(5)
S1 Zr1 S5 141.12(5)
S6 Zr1 S5 131.24(5)
S2 Zr1 S5 81.75(4)
S3 Zr1 S5 76.05(4)
C1 Zr1 P2 33.85(12)
C20 Zr1 P2 132.47(12)
S4 Zr1 P2 164.30(5)
S1 Zr1 P2 64.96(4)
S6 Zr1 P2 108.48(4)
S2 Zr1 P2 94.86(4)
S3 Zr1 P2 39.34(4)
S5 Zr1 P2 79.69(4)
C1 Zr1 P1 33.93(12)
C20 Zr1 P1 146.41(12)
S4 Zr1 P1 118.81(4)
S1 Zr1 P1 64.48(4)
S6 Zr1 P1 142.35(5)
S2 Zr1 P1 39.20(4)
S3 Zr1 P1 95.15(4)
S5 Zr1 P1 83.06(4)
P2 Zr1 P1 56.36(4)
C1 Zr1 P4 144.30(12)
C20 Zr1 P4 33.55(12)
S4 Zr1 P4 64.05(4)
S1 Zr1 P4 116.71(5)
S6 Zr1 P4 39.11(4)
S2 Zr1 P4 143.80(4)
S3 Zr1 P4 80.95(4)
S5 Zr1 P4 94.23(4)
P2 Zr1 P4 119.96(4)
P1 Zr1 P4 175.72(4)
C1 Zr1 P3 133.58(12)
C20 Zr1 P3 33.41(12)
S4 Zr1 P3 65.31(4)
S1 Zr1 P3 162.31(4)
S6 Zr1 P3 94.46(4)
S2 Zr1 P3 109.58(4)
S3 Zr1 P3 77.35(4)
S5 Zr1 P3 38.68(4)
P2 Zr1 P3 103.43(4)
P1 Zr1 P3 121.63(4)
P4 Zr1 P3 55.92(4)
P2 C1 P1 115.0(3)
P2 C1 S1 122.8(3)
P1 C1 S1 121.4(3)
P2 C1 Zr1 95.0(2)
P1 C1 Zr1 95.1(2)
S1 C1 Zr1 72.19(17)
C7 C2 C3 119.3(5)
C7 C2 P1 119.5(4)
C3 C2 P1 121.2(4)
C2 C3 C4 118.9(5)
C5 C4 C3 120.9(6)
C4 C5 C6 119.9(6)
C7 C6 C5 119.9(6)
C6 C7 C2 121.1(6)
C9 C8 C13 120.6(5)
C9 C8 P1 124.6(4)
C13 C8 P1 114.8(4)
C10 C9 C8 119.6(5)
C9 C10 C11 120.3(5)
C12 C11 C10 120.8(5)
C11 C12 C13 119.4(5)
C12 C13 C8 119.2(5)
C12 C13 P2 125.6(4)
C8 C13 P2 115.2(4)
C19 C14 C15 119.6(5)
C19 C14 P2 124.0(4)
C15 C14 P2 116.2(4)
C16 C15 C14 119.9(6)
C15 C16 C17 120.4(6)
C18 C17 C16 119.8(6)
C17 C18 C19 119.5(6)
C14 C19 C18 120.7(6)
P3 C20 P4 115.5(3)
P3 C20 S4 123.8(3)
P4 C20 S4 120.0(3)
P3 C20 Zr1 95.9(2)
P4 C20 Zr1 95.5(2)
S4 C20 Zr1 71.07(18)
C26 C21 C22 119.0(5)
C26 C21 P3 119.0(4)
C22 C21 P3 121.9(4)
C23 C22 C21 119.8(5)
C24 C23 C22 120.7(6)
C23 C24 C25 119.5(6)
C26 C25 C24 119.7(6)
C21 C26 C25 121.3(6)
C28 C27 C32 119.6(5)
C28 C27 P3 124.8(4)
C32 C27 P3 115.7(4)
C27 C28 C29 119.7(5)
C30 C29 C28 120.7(5)
C29 C30 C31 120.2(5)
C30 C31 C32 120.1(5)
C31 C32 C27 119.7(5)
C31 C32 P4 125.9(4)
C27 C32 P4 114.4(4)
C34 C33 C38 119.7(5)
C34 C33 P4 120.6(4)
C38 C33 P4 119.4(4)
C33 C34 C35 120.0(5)
C34 C35 C36 120.3(6)
C37 C36 C35 118.9(6)
C36 C37 C38 121.4(5)
C37 C38 C33 119.8(5)
C1 P1 C2 116.7(3)
C1 P1 C8 97.3(2)
C2 P1 C8 106.7(2)
C1 P1 S2 106.79(18)
C2 P1 S2 113.08(18)
C8 P1 S2 115.61(18)
C1 P1 Zr1 50.92(17)
C2 P1 Zr1 151.90(18)
C8 P1 Zr1 100.36(17)
S2 P1 Zr1 59.57(5)
C1 P2 C14 116.4(2)
C1 P2 C13 97.6(2)
C14 P2 C13 109.9(3)
C1 P2 S3 107.18(18)
C14 P2 S3 107.56(19)
C13 P2 S3 118.34(18)
C1 P2 Zr1 51.10(17)
C14 P2 Zr1 147.53(19)
C13 P2 Zr1 101.97(17)
S3 P2 Zr1 60.27(5)
C20 P3 C21 117.0(2)
C20 P3 C27 96.8(2)
C21 P3 C27 106.3(2)
C20 P3 S5 107.54(18)
C21 P3 S5 110.65(19)
C27 P3 S5 118.38(18)
C20 P3 Zr1 50.69(17)
C21 P3 Zr1 152.58(16)
C27 P3 Zr1 99.97(18)
S5 P3 Zr1 61.59(6)
C20 P4 C33 116.4(2)
C20 P4 C32 97.6(2)
C33 P4 C32 109.3(2)
C20 P4 S6 105.37(19)
C33 P4 S6 110.71(19)
C32 P4 S6 117.13(18)
C20 P4 Zr1 50.91(18)
C33 P4 Zr1 148.43(17)
C32 P4 Zr1 101.55(18)
S6 P4 Zr1 58.28(6)
C1 S1 Zr1 66.44(17)
P1 S2 Zr1 81.24(6)
P2 S3 Zr1 80.39(6)
C20 S4 Zr1 67.09(17)
P3 S5 Zr1 79.73(6)
P4 S6 Zr1 82.61(7)

loop_
_geom_bond_atom_site_label_1
_geom_bond_atom_site_label_2
_geom_bond_distance
Zr1 C1 2.431(5)
Zr1 C20 2.446(5)
Zr1 S4 2.511(2)
Zr1 S1 2.526(2)
Zr1 S6 2.690(2)
Zr1 S2 2.722(2)
Zr1 S3 2.741(2)
Zr1 S5 2.810(2)
Zr1 P2 3.112(2)
Zr1 P1 3.120(2)
Zr1 P4 3.136(2)
Zr1 P3 3.144(2)
C1 P2 1.740(5)
C1 P1 1.748(5)
C1 S1 1.753(5)
C2 C7 1.381(7)
C2 C3 1.390(7)
C2 P1 1.804(5)
C3 C4 1.396(7)
C4 C5 1.366(8)
C5 C6 1.374(8)
C6 C7 1.371(7)
C8 C9 1.383(7)
C8 C13 1.410(7)
C8 P1 1.819(5)
C9 C10 1.376(7)
C10 C11 1.388(7)
C11 C12 1.387(7)
C12 C13 1.393(7)
C13 P2 1.807(6)
C14 C19 1.362(7)
C14 C15 1.414(7)
C14 P2 1.798(5)
C15 C16 1.375(7)
C16 C17 1.396(7)
C17 C18 1.382(7)
C18 C19 1.410(7)
C20 P3 1.740(5)
C20 P4 1.742(5)
C20 S4 1.771(5)
C21 C26 1.377(7)
C21 C22 1.397(7)
C21 P3 1.809(5)
C22 C23 1.393(7)
C23 C24 1.378(8)
C24 C25 1.390(8)
C25 C26 1.385(8)
C27 C28 1.383(7)
C27 C32 1.408(7)
C27 P3 1.818(5)
C28 C29 1.392(7)
C29 C30 1.371(7)
C30 C31 1.381(7)
C31 C32 1.389(7)
C32 P4 1.813(5)
C33 C34 1.379(7)
C33 C38 1.392(7)
C33 P4 1.790(5)
C34 C35 1.384(7)
C35 C36 1.398(8)
C36 C37 1.370(8)
C37 C38 1.376(7)
P1 S2 1.9947(19)
P2 S3 2.001(2)
P3 S5 1.997(2)
P4 S6 1.995(2)
